data_4029092
loop_
_publ_author_name
'Jayamurugan, Govindasamy'
'Finke, Aaron D.'
'Gisselbrecht, Jean-Paul'
'Boudon, Corinne'
'Schweizer, W. Bernd'
'Diederich, Fran\,cois'

_publ_section_title
;
 One-pot access to push-pull oligoenes by sequential [2 + 2]
 cycloaddition-retroelectrocyclization reactions.
;
_journal_issue 1
_journal_name_full 'The Journal of organic chemistry'
_journal_page_first 426
_journal_page_last 431
_journal_paper_doi 10.1021/jo402440m
_journal_volume 79
_journal_year 2014
_chemical_compound_source 'LOC ETH Zurich'
_chemical_formula_moiety 'C36 H24 N6 O3 '
_chemical_formula_sum 'C36 H24 N6 O3'
_chemical_formula_weight 588.627
_chemical_name_systematic
;
 ?
;
_space_group_IT_number 2
_symmetry_cell_setting triclinic
_symmetry_space_group_name_Hall '-P 1'
_symmetry_space_group_name_H-M 'P -1'
_atom_sites_solution_primary direct
_atom_sites_solution_secondary difmap
_audit_creation_method maXus
_cell_angle_alpha 77.902(5)
_cell_angle_beta 87.007(7)
_cell_angle_gamma 74.91(2)
_cell_formula_units_Z 2
_cell_length_a 7.461(2)
_cell_length_b 9.4563(13)
_cell_length_c 22.633(4)
_cell_measurement_reflns_used 23616
_cell_measurement_temperature 123
_cell_measurement_theta_max 21.967
_cell_measurement_theta_min 2.753
_cell_volume 1507.5(5)
_computing_cell_refinement 'HKL Scalepack (Otwinowski & Minor 1997)'
_computing_data_collection KappaCCD
_computing_data_reduction 'Denzo and Scalepak (Otwinowski & Minor, 1997)'
_computing_structure_refinement 'SHELXL-97 (Sheldrick, 2008)'
_computing_structure_solution 'SHELXS-97 (Sheldrick, 2008)'
_diffrn_ambient_temperature 123
_diffrn_measured_fraction_theta_full 0.914
_diffrn_measured_fraction_theta_max 0.914
_diffrn_measurement_device KappaCCD
_diffrn_measurement_method CCD
_diffrn_orient_matrix_type X=UH
_diffrn_orient_matrix_UB_11 0.08618
_diffrn_orient_matrix_UB_12 -0.10882
_diffrn_orient_matrix_UB_13 0.00032
_diffrn_orient_matrix_UB_21 0.05054
_diffrn_orient_matrix_UB_22 0.07665
_diffrn_orient_matrix_UB_23 0.06390
_diffrn_orient_matrix_UB_31 -0.02644
_diffrn_orient_matrix_UB_32 -0.02100
_diffrn_orient_matrix_UB_33 0.03003
_diffrn_radiation_source 'fine-focus sealed tube'
_diffrn_radiation_type ' MoK\a'
_diffrn_radiation_wavelength_id all
_diffrn_reflns_av_R_equivalents 0.153
_diffrn_reflns_limit_h_max 7
_diffrn_reflns_limit_h_min -7
_diffrn_reflns_limit_k_max 9
_diffrn_reflns_limit_k_min -9
_diffrn_reflns_limit_l_max 23
_diffrn_reflns_limit_l_min -23
_diffrn_reflns_number 5282
_diffrn_reflns_theta_full 21.95
_diffrn_reflns_theta_max 21.95
_diffrn_reflns_theta_min 3.15
_exptl_absorpt_coefficient_mu 0.085
_exptl_absorpt_correction_type none
_exptl_crystal_colour amber
_exptl_crystal_density_diffrn 1.297
_exptl_crystal_density_method 'not measured'
_exptl_crystal_description needle
_exptl_crystal_F_000 612
_exptl_crystal_size_max .09
_exptl_crystal_size_mid .06
_exptl_crystal_size_min .006
_refine_diff_density_max 0.250
_refine_diff_density_min -0.497
_refine_diff_density_rms 0.072
_refine_ls_extinction_method none
_refine_ls_goodness_of_fit_ref 1.109
_refine_ls_hydrogen_treatment constr
_refine_ls_matrix_type full
_refine_ls_number_parameters 190
_refine_ls_number_reflns 3349
_refine_ls_number_restraints 0
_refine_ls_restrained_S_all 1.109
_refine_ls_R_factor_all 0.2452
_refine_ls_R_factor_gt 0.1179
_refine_ls_shift/su_max 0.034
_refine_ls_shift/su_mean 0.009
_refine_ls_structure_factor_coef Fsqd
_refine_ls_weighting_details 'calc w=1/[\s^2^(Fo^2^)+ (0.1000P)^2^+0.0000P] where P=(Fo^2^+2Fc^2^)/3'
_refine_ls_weighting_scheme calc
_refine_ls_wR_factor_gt 0.2447
_refine_ls_wR_factor_ref 0.3184
_reflns_number_gt 1291
_reflns_number_total 3349
_reflns_threshold_expression >2sigma(I)
_cod_data_source_file jo402440m_si_002.cif
_cod_data_source_block 3e
_cod_depositor_comments
;
The following automatic conversions were performed:

'_symmetry_cell_setting' value 'Triclinic' changed to 'triclinic'
according to
/usr/data/users/saulius/automatic-downloads/current/ACS/lib/dictionaries/cif_core.dic
dictionary named 'cif_core.dic' version 2.4.2 from 2011-04-26.

Automatic conversion script
Id: cif_fix_values 2281 2013-09-26 08:29:07Z andrius 
;
_cod_original_cell_volume 1507.6(5)
_cod_original_sg_symbol_H-M 'P -1          '
_cod_original_formula_sum 'C36 H24 N6 O3 '
_cod_database_code 4029092

loop_
_symmetry_equiv_pos_as_xyz
+X,+Y,+Z
-X,-Y,-Z

loop_
_atom_site_label
_atom_site_type_symbol
_atom_site_fract_x
_atom_site_fract_y
_atom_site_fract_z
_atom_site_U_iso_or_equiv
_atom_site_adp_type
_atom_site_occupancy
_atom_site_symmetry_multiplicity
_atom_site_calc_flag
_atom_site_refinement_flags
N8 N 0.536(3) 0.521(3) 0.1948(11) 0.080(7) Uiso 1 1 d .
N10 N 0.2574(18) 0.1643(18) 0.1940(7) 0.031(4) Uiso 1 1 d .
N28 N 1.3987(18) 0.1715(17) 0.4729(7) 0.029(4) Uiso 1 1 d .
N30 N 1.1363(15) -0.1781(15) 0.4682(6) 0.016(3) Uiso 1 1 d .
N35 N 1.066(3) 0.504(2) 0.1394(10) 0.068(6) Uani 1 1 d .
N37 N 0.796(2) 0.1498(19) 0.1345(8) 0.038(4) Uiso 1 1 d .
O17 O 0.5746(17) -0.4438(16) 0.3536(6) 0.040(3) Uiso 1 1 d .
O25 O 1.0880(15) 0.7761(14) 0.3119(6) 0.033(3) Uiso 1 1 d .
O44 O 0.7665(17) 1.1095(16) -0.0181(7) 0.050(4) Uiso 1 1 d .
C1 C 0.505(3) 0.249(3) 0.2416(10) 0.051(6) Uiso 1 1 d .
C2 C 0.631(2) 0.1522(19) 0.2881(8) 0.020(4) Uiso 1 1 d .
C3 C 0.7587(18) 0.2093(18) 0.3147(6) 0.009(3) Uiso 1 1 d .
C4 C 0.898(2) 0.127(2) 0.3468(8) 0.034(5) Uiso 1 1 d .
C5 C 1.030(2) 0.188(2) 0.3763(9) 0.034(5) Uiso 1 1 d .
C6 C 1.136(2) 0.096(2) 0.4231(8) 0.033(5) Uiso 1 1 d .
C7 C 0.539(3) 0.397(3) 0.2166(10) 0.048(6) Uiso 1 1 d .
C9 C 0.386(2) 0.1917(19) 0.2137(8) 0.021(4) Uiso 1 1 d .
C11 C 0.627(2) -0.004(2) 0.3053(8) 0.023(4) Uiso 1 1 d .
C12 C 0.619(2) -0.069(2) 0.3644(8) 0.029(5) Uiso 1 1 d .
C13 C 0.6022(17) -0.2154(16) 0.3828(6) 0.007(3) Uiso 1 1 d .
C14 C 0.595(3) -0.296(3) 0.3365(10) 0.046(6) Uiso 1 1 d .
C16 C 0.6215(19) -0.0954(19) 0.2656(8) 0.023(4) Uiso 1 1 d .
C15 C 0.620(2) -0.237(2) 0.2762(8) 0.029(4) Uiso 1 1 d .
C18 C 0.542(3) -0.502(3) 0.4169(10) 0.054(6) Uiso 1 1 d .
C19 C 1.037(2) 0.341(2) 0.3609(9) 0.034(5) Uiso 1 1 d .
C20 C 1.034(2) 0.424(2) 0.4061(9) 0.036(5) Uiso 1 1 d .
C21 C 1.057(2) 0.571(2) 0.3836(8) 0.030(5) Uiso 1 1 d .
C22 C 1.080(2) 0.624(2) 0.3188(9) 0.039(5) Uiso 1 1 d .
C23 C 1.085(2) 0.544(2) 0.2813(8) 0.023(4) Uiso 1 1 d .
C24 C 1.049(3) 0.403(2) 0.2967(10) 0.042(5) Uiso 1 1 d .
C26 C 1.137(3) 0.838(2) 0.2541(9) 0.045(6) Uiso 1 1 d .
C27 C 1.287(2) 0.131(2) 0.4517(9) 0.033(5) Uiso 1 1 d .
C29 C 1.1372(17) -0.0580(16) 0.4457(6) 0.006(3) Uiso 1 1 d .
C31 C 0.8202(18) 0.4197(18) 0.0906(7) 0.012(4) Uiso 1 1 d .
C32 C 0.705(2) 0.511(2) 0.0475(9) 0.039(5) Uiso 1 1 d .
C36 C 0.827(2) 0.269(2) 0.1164(8) 0.031(5) Uiso 1 1 d .
C33 C 0.585(3) 0.449(3) 0.0184(11) 0.053(6) Uiso 1 1 d .
C34 C 0.967(2) 0.463(2) 0.1174(8) 0.026(4) Uiso 1 1 d .
C38 C 0.712(2) 0.674(2) 0.0246(9) 0.033(5) Uiso 1 1 d .
C39 C 0.705(2) 0.762(2) 0.0704(9) 0.032(5) Uiso 1 1 d .
C40 C 0.728(2) 0.909(2) 0.0509(8) 0.026(4) Uiso 1 1 d .
C41 C 0.7426(16) 0.9699(16) -0.0068(6) 0.002(3) Uiso 1 1 d .
C42 C 0.751(3) 0.889(3) -0.0539(13) 0.069(7) Uiso 1 1 d .
C43 C 0.7362(19) 0.7407(18) -0.0337(7) 0.020(4) Uiso 1 1 d .
C45 C 0.778(2) 1.178(2) -0.0844(9) 0.036(5) Uiso 1 1 d .
H3 H 0.7386 0.3181 0.3080 0.011 Uiso 1 1 calc R
H4 H 0.9198 0.0186 0.3526 0.040 Uiso 1 1 calc R
H12 H 0.6260 -0.0116 0.3952 0.035 Uiso 1 1 calc R
H13 H 0.5957 -0.2609 0.4257 0.008 Uiso 1 1 calc R
H16 H 0.6184 -0.0471 0.2228 0.028 Uiso 1 1 calc R
H15 H 0.6357 -0.2959 0.2445 0.035 Uiso 1 1 calc R
H18A H 0.4686 -0.5873 0.4203 0.064 Uiso 1 1 calc R
H18B H 0.4604 -0.4117 0.4371 0.064 Uiso 1 1 calc R
H18C H 0.6737 -0.5485 0.4402 0.064 Uiso 1 1 calc R
H20 H 1.0182 0.3838 0.4491 0.043 Uiso 1 1 calc R
H21 H 1.0561 0.6366 0.4117 0.036 Uiso 1 1 calc R
H23 H 1.1162 0.5811 0.2393 0.028 Uiso 1 1 calc R
H24 H 1.0330 0.3491 0.2658 0.050 Uiso 1 1 calc R
H26A H 1.1434 0.9514 0.2525 0.054 Uiso 1 1 calc R
H26B H 1.0341 0.8379 0.2222 0.054 Uiso 1 1 calc R
H26C H 1.2707 0.7726 0.2427 0.054 Uiso 1 1 calc R
H33 H 0.6120 0.3407 0.0220 0.063 Uiso 1 1 calc R
H39 H 0.6845 0.7219 0.1130 0.038 Uiso 1 1 calc R
H40 H 0.7325 0.9682 0.0813 0.031 Uiso 1 1 calc R
H42 H 0.7657 0.9327 -0.0966 0.083 Uiso 1 1 calc R
H43 H 0.7439 0.6802 -0.0645 0.024 Uiso 1 1 calc R
H45A H 0.7770 1.2942 -0.0894 0.043 Uiso 1 1 calc R
H45B H 0.6596 1.1696 -0.1079 0.043 Uiso 1 1 calc R
H45C H 0.9040 1.1188 -0.1032 0.043 Uiso 1 1 calc R

loop_
_atom_site_aniso_label
_atom_site_aniso_U_11
_atom_site_aniso_U_22
_atom_site_aniso_U_33
_atom_site_aniso_U_23
_atom_site_aniso_U_13
_atom_site_aniso_U_12
N35 0.119(14) 0.021(9) 0.073(12) 0.008(7) -0.045(10) -0.039(9)

loop_
_atom_type_symbol
_atom_type_description
_atom_type_scat_dispersion_real
_atom_type_scat_dispersion_imag
_atom_type_scat_source
C C 0.0033 0.0016 'International Tables Vol C Tables 4.2.6.8 and 6.1.1.4'
H H 0.0000 0.0000 'International Tables Vol C Tables 4.2.6.8 and 6.1.1.4'
N N 0.0061 0.0033 'International Tables Vol C Tables 4.2.6.8 and 6.1.1.4'
O O 0.0106 0.0060 'International Tables Vol C Tables 4.2.6.8 and 6.1.1.4'

loop_
_diffrn_radiation_wavelength
0.71073

loop_
_geom_angle_atom_site_label_1
_geom_angle_atom_site_label_2
_geom_angle_atom_site_label_3
_geom_angle
_geom_angle_site_symmetry_1
_geom_angle_site_symmetry_3
C14 O17 C18 118.6(17) . .
C26 O25 C22 113.4(15) . .
C41 O44 C45 114.5(14) . .
C9 C1 C2 119.9(19) . .
C9 C1 C7 122.1(19) . .
C2 C1 C7 116.6(18) . .
C3 C2 C1 119.9(16) . .
C3 C2 C11 121.8(14) . .
C1 C2 C11 118.3(16) . .
C4 C3 C2 123.9(14) . .
C3 C4 C5 124.1(16) . .
C6 C5 C19 118.2(18) . .
C6 C5 C4 118.8(19) . .
C19 C5 C4 122.8(17) . .
C5 C6 C29 124.6(18) . .
C5 C6 C27 125.4(19) . .
C29 C6 C27 109.4(16) . .
N8 C7 C1 169(2) . .
N10 C9 C1 166.8(18) . .
C12 C11 C16 114.6(17) . .
C12 C11 C2 120.1(17) . .
C16 C11 C2 125.2(16) . .
C11 C12 C13 122.0(18) . .
C12 C13 C14 117.3(15) . .
C15 C14 O17 119.6(19) . .
C15 C14 C13 121.5(19) . .
O17 C14 C13 118.7(17) . .
C15 C16 C11 130.1(17) . .
C16 C15 C14 113.6(19) . .
C20 C19 C5 120.8(18) . .
C20 C19 C24 123(2) . .
C5 C19 C24 116.0(19) . .
C19 C20 C21 113.8(19) . .
C20 C21 C22 120.5(18) . .
C23 C22 O25 131.8(18) . .
C23 C22 C21 122.5(19) . .
O25 C22 C21 105.7(16) . .
C22 C23 C24 122.6(19) . .
C23 C24 C19 117(2) . .
N28 C27 C6 174(2) . .
N30 C29 C6 174.6(17) . .
C32 C31 C36 127.3(17) . .
C32 C31 C34 123.6(17) . .
C36 C31 C34 109.1(14) . .
C31 C32 C33 118(2) . .
C31 C32 C38 121.5(17) . .
C33 C32 C38 119.8(18) . .
N37 C36 C31 167.0(18) . .
C32 C33 C33 121(3) . 2_665
N35 C34 C31 174(2) . .
C43 C38 C39 117.2(18) . .
C43 C38 C32 126.5(18) . .
C39 C38 C32 116.2(17) . .
C40 C39 C38 117.3(18) . .
C41 C40 C39 122.5(17) . .
C40 C41 O44 115.5(15) . .
C40 C41 C42 122.7(17) . .
O44 C41 C42 121.5(16) . .
C43 C42 C41 114(2) . .
C38 C43 C42 126.0(19) . .
C4 C3 H3 118.0 . .
C2 C3 H3 118.0 . .
C3 C4 H4 118.0 . .
C5 C4 H4 118.0 . .
C11 C12 H12 119.0 . .
C13 C12 H12 119.0 . .
C12 C13 H13 121.3 . .
C14 C13 H13 121.4 . .
C15 C16 H16 115.0 . .
C11 C16 H16 115.0 . .
C16 C15 H15 123.2 . .
C14 C15 H15 123.2 . .
O17 C18 H18A 109.5 . .
O17 C18 H18B 109.5 . .
H18A C18 H18B 109.5 . .
O17 C18 H18C 109.5 . .
H18A C18 H18C 109.5 . .
H18B C18 H18C 109.5 . .
C19 C20 H20 123.1 . .
C21 C20 H20 123.1 . .
C20 C21 H21 119.7 . .
C22 C21 H21 119.7 . .
C22 C23 H23 118.7 . .
C24 C23 H23 118.7 . .
C23 C24 H24 121.6 . .
C19 C24 H24 121.6 . .
O25 C26 H26A 109.5 . .
O25 C26 H26B 109.5 . .
H26A C26 H26B 109.5 . .
O25 C26 H26C 109.5 . .
H26A C26 H26C 109.5 . .
H26B C26 H26C 109.5 . .
C32 C33 H33 119.4 . .
C33 C33 H33 119.3 2_665 .
C40 C39 H39 121.4 . .
C38 C39 H39 121.3 . .
C41 C40 H40 118.8 . .
C39 C40 H40 118.7 . .
C43 C42 H42 122.9 . .
C41 C42 H42 122.9 . .
C38 C43 H43 117.0 . .
C42 C43 H43 117.0 . .
O44 C45 H45A 109.5 . .
O44 C45 H45B 109.5 . .
H45A C45 H45B 109.5 . .
O44 C45 H45C 109.5 . .
H45A C45 H45C 109.5 . .
H45B C45 H45C 109.5 . .

loop_
_geom_bond_atom_site_label_1
_geom_bond_atom_site_label_2
_geom_bond_distance
_geom_bond_site_symmetry_2
N8 C7 1.16(3) .
N10 C9 1.19(2) .
N28 C27 1.16(2) .
N30 C29 1.145(18) .
N35 C34 1.10(2) .
N37 C36 1.19(2) .
O17 C14 1.41(2) .
O17 C18 1.45(3) .
O25 C26 1.39(2) .
O25 C22 1.43(2) .
O44 C41 1.348(19) .
O44 C45 1.51(2) .
C1 C9 1.39(3) .
C1 C2 1.44(3) .
C1 C7 1.48(3) .
C2 C3 1.42(2) .
C2 C11 1.46(2) .
C3 C4 1.276(19) .
C4 C5 1.50(3) .
C5 C6 1.36(3) .
C5 C19 1.44(3) .
C6 C29 1.44(2) .
C6 C27 1.47(3) .
C11 C12 1.35(3) .
C11 C16 1.38(2) .
C12 C13 1.40(2) .
C13 C14 1.43(3) .
C14 C15 1.38(3) .
C16 C15 1.32(2) .
C19 C20 1.41(3) .
C19 C24 1.46(3) .
C20 C21 1.43(3) .
C21 C22 1.46(3) .
C22 C23 1.24(3) .
C23 C24 1.39(3) .
C31 C32 1.33(2) .
C31 C36 1.41(3) .
C31 C34 1.46(2) .
C32 C33 1.44(3) .
C32 C38 1.54(3) .
C33 C33 1.54(4) 2_665
C38 C43 1.36(2) .
C38 C39 1.45(3) .
C39 C40 1.42(3) .
C40 C41 1.32(2) .
C41 C42 1.43(3) .
C42 C43 1.41(3) .
C3 H3 0.9800 .
C4 H4 0.9800 .
C12 H12 0.9800 .
C13 H13 0.9800 .
C16 H16 0.9800 .
C15 H15 0.9800 .
C18 H18A 1.0800 .
C18 H18B 1.0800 .
C18 H18C 1.0800 .
C20 H20 0.9800 .
C21 H21 0.9800 .
C23 H23 0.9800 .
C24 H24 0.9800 .
C26 H26A 1.0800 .
C26 H26B 1.0800 .
C26 H26C 1.0800 .
C33 H33 0.9800 .
C39 H39 0.9800 .
C40 H40 0.9800 .
C42 H42 0.9800 .
C43 H43 0.9800 .
C45 H45A 1.0800 .
C45 H45B 1.0800 .
C45 H45C 1.0800 .
